data_7213204
loop_
_publ_author_name
'Marsman, Albert W.'
'van Walree, Cornelis A.'
'Havenith, Remco W. A.'
'Jenneskens, Leonardus W.'
'Lutz, Martin'
'Spek, Anthony L.'
'Lutz, Egbertus T. G.'
'van der Maas, Joop H.'

_publ_section_title
;
 Infinite, undulating chains of intermolecularly hydrogen bonded
 (E,E)-2,2-dimethylcyclohexane-1,3-dione dioximes in the solid state. A
 single crystal X-ray, charge density distribution and spectroscopic study
;
_journal_issue 3
_journal_name_full 'Journal of the Chemical Society, Perkin Transactions 2'
_journal_page_first 501
_journal_paper_doi 10.1039/a908335i
_journal_year 2000
_chemical_formula_moiety 'C8 H14 N2 O2'
_chemical_formula_sum 'C8 H14 N2 O2'
_chemical_formula_weight 170.21
_chemical_name_systematic
; 

 ? 

;
_space_group_IT_number 62
_symmetry_cell_setting orthorhombic
_symmetry_space_group_name_Hall '-P 2ac 2n'
_symmetry_space_group_name_H-M 'P n m a'
_atom_sites_solution_hydrogens difmap
_atom_sites_solution_primary direct
_atom_sites_solution_secondary difmap
_audit_creation_method SHELXL-97
_cell_angle_alpha 90.00
_cell_angle_beta 90.00
_cell_angle_gamma 90.00
_cell_formula_units_Z 4
_cell_length_a 10.0872(2)
_cell_length_b 11.7970(2)
_cell_length_c 7.7925(2)
_cell_measurement_temperature 150(2)
_cell_volume 927.30(3)
_computing_cell_refinement 'DENZO-SMN (Otwinowski & Minor, 1997)'
_computing_data_collection 'COLLECT data collection software, Nonius B.V., 1998.'
_computing_data_reduction 'DENZO-SMN (Otwinowski & Minor, 1997)'
_computing_molecular_graphics 'PLATON (Spek, 1998)'
_computing_publication_material 'manually editing of SHELXL results'
_computing_structure_refinement 'SHELXL-97 (Sheldrick, 1997)'
_computing_structure_solution 'SHELXS-97 (Sheldrick, 1997)'
_diffrn_ambient_temperature 150(2)
_diffrn_measured_fraction_theta_full 0.994
_diffrn_measured_fraction_theta_max 0.994
_diffrn_measurement_device_type 'Nonius KappaCCD'
_diffrn_radiation_monochromator graphite
_diffrn_radiation_source 'rotating anode'
_diffrn_radiation_type MoK\a
_diffrn_radiation_wavelength 0.71073
_diffrn_reflns_av_R_equivalents 0.0404
_diffrn_reflns_av_sigmaI/netI 0.0222
_diffrn_reflns_limit_h_max 12
_diffrn_reflns_limit_h_min -13
_diffrn_reflns_limit_k_max 15
_diffrn_reflns_limit_k_min -15
_diffrn_reflns_limit_l_max 10
_diffrn_reflns_limit_l_min -7
_diffrn_reflns_number 8793
_diffrn_reflns_theta_full 27.49
_diffrn_reflns_theta_max 27.49
_diffrn_reflns_theta_min 3.45
_exptl_absorpt_coefficient_mu 0.088
_exptl_absorpt_correction_type none
_exptl_crystal_colour colourless
_exptl_crystal_density_diffrn 1.219
_exptl_crystal_density_method 'not measured'
_exptl_crystal_description block
_exptl_crystal_F_000 368
_exptl_crystal_size_max 0.50
_exptl_crystal_size_mid 0.25
_exptl_crystal_size_min 0.15
_refine_diff_density_max 0.272
_refine_diff_density_min -0.168
_refine_diff_density_rms 0.036
_refine_ls_extinction_method none
_refine_ls_goodness_of_fit_ref 1.062
_refine_ls_hydrogen_treatment mixed
_refine_ls_matrix_type fullcycle
_refine_ls_number_parameters 80
_refine_ls_number_reflns 1114
_refine_ls_number_restraints 5
_refine_ls_restrained_S_all 1.084
_refine_ls_R_factor_all 0.0428
_refine_ls_R_factor_gt 0.0360
_refine_ls_shift/su_max 0.324
_refine_ls_shift/su_mean 0.047
_refine_ls_structure_factor_coef Fsqd
_refine_ls_weighting_details 'calc w=1/[\s^2^(Fo^2^)+(0.0525P)^2^+0.2303P] where P=(Fo^2^+2Fc^2^)/3'
_refine_ls_weighting_scheme calc
_refine_ls_wR_factor_gt 0.0963
_refine_ls_wR_factor_ref 0.1018
_reflns_number_gt 965
_reflns_number_total 1114
_reflns_threshold_expression I>2\s(I)
_cod_data_source_file a908335isup1.cif
_cod_data_source_block s1911d
_cod_database_code 7213204

loop_
_symmetry_equiv_pos_as_xyz
'x, y, z'
'-x+1/2, -y, z+1/2'
'x+1/2, -y+1/2, -z+1/2'
'-x, y+1/2, -z'
'-x, -y, -z'
'x-1/2, y, -z-1/2'
'-x-1/2, y-1/2, z-1/2'
'x, -y-1/2, z'

loop_
_atom_site_label
_atom_site_type_symbol
_atom_site_fract_x
_atom_site_fract_y
_atom_site_fract_z
_atom_site_U_iso_or_equiv
_atom_site_adp_type
_atom_site_occupancy
_atom_site_symmetry_multiplicity
_atom_site_calc_flag
_atom_site_refinement_flags
C3 C 0.26492(17) 0.14086(15) 0.2043(2) 0.0295(4) Uani 0.65 1 d PD
H2 H 0.2349 0.0747 0.1364 0.035 Uiso 0.65 1 calc PR
H3 H 0.3605 0.1313 0.2293 0.035 Uiso 0.65 1 calc PR
C4 C 0.2429(2) 0.2500 0.1018(3) 0.0330(6) Uani 0.65 2 d SPD
H4 H 0.3037 0.2500 0.0020 0.040 Uiso 0.65 2 calc SPR
H5 H 0.1511 0.2500 0.0569 0.040 Uiso 0.65 2 calc SPR
O O 0.08073(9) -0.01633(7) 0.31809(10) 0.0332(2) Uani 1 1 d .
H1 H 0.0168(18) -0.0526(14) 0.376(2) 0.056(5) Uiso 1 1 d .
N N 0.10557(8) 0.07580(7) 0.42974(11) 0.0230(2) Uani 1 1 d .
C1 C 0.21831(13) 0.2500 0.48240(19) 0.0219(3) Uani 1 2 d SD
C2 C 0.18777(10) 0.14734(8) 0.36986(13) 0.0230(2) Uani 1 1 d D
C5 C 0.13836(16) 0.2500 0.64855(19) 0.0265(3) Uani 1 2 d S
C6 C 0.36764(16) 0.2500 0.5305(3) 0.0367(4) Uani 1 2 d S
H6 H 0.0461 0.2500 0.6211 0.050 Uiso 1 2 d S
H7 H 0.1634 0.3155 0.7165 0.050 Uiso 1 1 d .
H8 H 0.3892 0.3165 0.5982 0.050 Uiso 1 1 d .
H9 H 0.4262 0.2500 0.4222 0.050 Uiso 1 2 d S
C3A C 0.2248(3) 0.1426(2) 0.1792(4) 0.0255(6) Uani 0.35 1 d PD
H2A H 0.2825 0.0761 0.1588 0.031 Uiso 0.35 1 calc PR
H3A H 0.1432 0.1324 0.1103 0.031 Uiso 0.35 1 calc PR
C4A C 0.2967(4) 0.2500 0.1188(6) 0.0273(9) Uani 0.35 2 d SPD
H4A H 0.3020 0.2500 -0.0080 0.033 Uiso 0.35 2 calc SPR
H5A H 0.3883 0.2500 0.1645 0.033 Uiso 0.35 2 calc SPR

loop_
_atom_site_aniso_label
_atom_site_aniso_U_11
_atom_site_aniso_U_22
_atom_site_aniso_U_33
_atom_site_aniso_U_23
_atom_site_aniso_U_13
_atom_site_aniso_U_12
C3 0.0262(8) 0.0307(9) 0.0316(9) -0.0078(7) 0.0113(6) -0.0020(6)
C4 0.0290(12) 0.0498(16) 0.0203(11) 0.000 0.0035(9) 0.000
O 0.0413(5) 0.0246(4) 0.0338(5) -0.0110(3) 0.0080(3) -0.0094(3)
N 0.0248(4) 0.0189(4) 0.0255(4) -0.0042(3) -0.0001(3) -0.0006(3)
C1 0.0203(6) 0.0190(6) 0.0264(7) 0.000 -0.0007(5) 0.000
C2 0.0226(5) 0.0204(5) 0.0260(5) -0.0014(4) 0.0036(4) 0.0026(4)
C5 0.0375(8) 0.0218(7) 0.0203(7) 0.000 -0.0002(6) 0.000
C6 0.0253(8) 0.0350(9) 0.0496(11) 0.000 -0.0107(7) 0.000
C3A 0.0193(12) 0.0244(14) 0.0330(16) -0.0049(12) 0.0072(11) 0.0014(10)
C4A 0.025(2) 0.030(2) 0.027(2) 0.000 0.0022(16) 0.000

loop_
_atom_type_symbol
_atom_type_description
_atom_type_scat_dispersion_real
_atom_type_scat_dispersion_imag
_atom_type_scat_source
C C 0.0033 0.0016 'International Tables Vol C Tables 4.2.6.8 and 6.1.1.4'
H H 0.0000 0.0000 'International Tables Vol C Tables 4.2.6.8 and 6.1.1.4'
N N 0.0061 0.0033 'International Tables Vol C Tables 4.2.6.8 and 6.1.1.4'
O O 0.0106 0.0060 'International Tables Vol C Tables 4.2.6.8 and 6.1.1.4'

loop_
_geom_angle_atom_site_label_1
_geom_angle_atom_site_label_2
_geom_angle_atom_site_label_3
_geom_angle
_geom_angle_site_symmetry_1
_geom_angle_site_symmetry_3
C2 C3 C4 109.20(14) . .
C2 C3 H2 109.8 . .
C4 C3 H2 109.8 . .
C2 C3 H3 109.8 . .
C4 C3 H3 109.8 . .
H2 C3 H3 108.3 . .
C3 C4 C3 114.5(2) 8_565 .
C3 C4 H4 108.6 8_565 .
C3 C4 H4 108.6 . .
C3 C4 H5 108.6 8_565 .
C3 C4 H5 108.6 . .
H4 C4 H5 107.6 . .
N O H1 100.5(10) . .
C2 N O 113.56(8) . .
C5 C1 C2 112.39(8) . 8_565
C5 C1 C2 112.39(8) . .
C2 C1 C2 104.99(12) 8_565 .
C5 C1 C6 107.95(13) . .
C2 C1 C6 109.54(8) 8_565 .
C2 C1 C6 109.54(8) . .
N C2 C3 128.05(11) . .
N C2 C1 116.57(10) . .
C3 C2 C1 115.30(10) . .
N C2 C3A 119.36(14) . .
C3 C2 C3A 16.98(11) . .
C1 C2 C3A 122.44(14) . .
C1 C5 H6 109.0 . .
C1 C5 H7 109.0 . .
H6 C5 H7 112.1 . .
C1 C6 H8 110.4 . .
C1 C6 H9 111.0 . .
H8 C6 H9 108.5 . .
C4A C3A C2 112.5(2) . .
C4A C3A H2A 109.1 . .
C2 C3A H2A 109.1 . .
C4A C3A H3A 109.1 . .
C2 C3A H3A 109.1 . .
H2A C3A H3A 107.8 . .
C3A C4A C3A 111.4(3) . 8_565
C3A C4A H4A 109.4 . .
C3A C4A H4A 109.4 8_565 .
C3A C4A H5A 109.3 . .
C3A C4A H5A 109.3 8_565 .
H4A C4A H5A 108.0 . .

loop_
_geom_bond_atom_site_label_1
_geom_bond_atom_site_label_2
_geom_bond_distance
_geom_bond_site_symmetry_2
C3 C2 1.5088(18) .
C3 C4 1.531(2) .
C3 H2 0.9900 .
C3 H3 0.9900 .
C4 C3 1.531(2) 8_565
C4 H4 0.9900 .
C4 H5 0.9900 .
O N 1.4146(11) .
O H1 0.898(18) .
N C2 1.2718(13) .
C1 C5 1.525(2) .
C1 C2 1.5267(13) 8_565
C1 C2 1.5267(13) .
C1 C6 1.552(2) .
C2 C3A 1.533(3) .
C5 H6 0.9549 .
C5 H7 0.9702 .
C6 H8 0.9701 .
C6 H9 1.0301 .
C3A C4A 1.534(4) .
C3A H2A 0.9900 .
C3A H3A 0.9900 .
C4A C3A 1.534(4) 8_565
C4A H4A 0.9900 .
C4A H5A 0.9900 .

loop_
_geom_hbond_atom_site_label_D
_geom_hbond_atom_site_label_H
_geom_hbond_atom_site_label_A
_geom_hbond_distance_DH
_geom_hbond_distance_HA
_geom_hbond_distance_DA
_geom_hbond_angle_DHA
_geom_hbond_site_symmetry_A
O H1 N 0.898(18) 1.970(18) 2.8080(12) 154.8(15) 5_556

loop_
_geom_torsion_atom_site_label_1
_geom_torsion_atom_site_label_2
_geom_torsion_atom_site_label_3
_geom_torsion_atom_site_label_4
_geom_torsion
_geom_torsion_site_symmetry_1
_geom_torsion_site_symmetry_4
C2 C3 C4 C3 50.2(2) . 8_565
O N C2 C3 -4.10(17) . .
O N C2 C1 179.29(8) . .
O N C2 C3A 13.50(18) . .
C4 C3 C2 N 127.46(15) . .
C4 C3 C2 C1 -55.90(17) . .
C4 C3 C2 C3A 63.0(4) . .
C5 C1 C2 N -2.09(14) . .
C2 C1 C2 N -124.54(9) 8_565 .
C6 C1 C2 N 117.90(12) . .
C5 C1 C2 C3 -179.13(11) . .
C2 C1 C2 C3 58.41(15) 8_565 .
C6 C1 C2 C3 -59.14(15) . .
C5 C1 C2 C3A 163.23(16) . .
C2 C1 C2 C3A 40.77(19) 8_565 .
C6 C1 C2 C3A -76.78(18) . .
N C2 C3A C4A 166.0(2) . .
C3 C2 C3A C4A -68.6(4) . .
C1 C2 C3A C4A 1.1(3) . .
C2 C3A C4A C3A -47.5(4) . 8_565
